data_7242344
loop_
_publ_author_name
'Basak, Tanmoy'
'Frontera, Antonio'
'Chattopadhyay, Shouvik'

_publ_section_title
;
 Insight into non-covalent interactions in two triamine-based mononuclear
 iron(iii) Schiff base complexes with special emphasis on the formation of
 Br&#x22EF;\p halogen bonding
;
_journal_issue 7
_journal_name_full CrystEngComm
_journal_page_first 1578
_journal_page_last 1587
_journal_paper_doi 10.1039/D0CE01534B
_journal_volume 23
_journal_year 2021
_chemical_formula_sum 'C18 H17 Br2 Fe N6 O2'
_chemical_formula_weight 565.05
_space_group_crystal_system monoclinic
_space_group_IT_number 14
_space_group_name_Hall '-P 2yn'
_space_group_name_H-M_alt 'P 1 21/n 1'
_atom_sites_solution_hydrogens mixed
_audit_creation_method SHELXL-2018/3
_audit_update_record
;
2020-10-10 deposited with the CCDC.	2021-01-26 downloaded from the CCDC.
;
_cell_angle_alpha 90
_cell_angle_beta 108.017(3)
_cell_angle_gamma 90
_cell_formula_units_Z 4
_cell_length_a 12.7967(10)
_cell_length_b 9.4429(7)
_cell_length_c 17.7657(14)
_cell_measurement_reflns_used 900
_cell_measurement_temperature 273(2)
_cell_measurement_theta_max 26.517
_cell_measurement_theta_min 2.346
_cell_volume 2041.5(3)
_computing_structure_refinement 'SHELXL-2018/3 (Sheldrick, 2018)'
_computing_structure_solution 'SHELXT 2014/5 (Sheldrick, 2014)'
_diffrn_ambient_temperature 273(2)
_diffrn_measured_fraction_theta_full 0.999
_diffrn_measured_fraction_theta_max 0.998
_diffrn_measurement_device_type 'BRUKER D8 QUEST AREA DETECTOR'
_diffrn_radiation_type MoK\a
_diffrn_radiation_wavelength 0.71073
_diffrn_reflns_av_R_equivalents 0.0512
_diffrn_reflns_av_unetI/netI 0.0315
_diffrn_reflns_Laue_measured_fraction_full 0.999
_diffrn_reflns_Laue_measured_fraction_max 0.998
_diffrn_reflns_limit_h_max 16
_diffrn_reflns_limit_h_min -16
_diffrn_reflns_limit_k_max 11
_diffrn_reflns_limit_k_min -11
_diffrn_reflns_limit_l_max 22
_diffrn_reflns_limit_l_min -22
_diffrn_reflns_number 27652
_diffrn_reflns_point_group_measured_fraction_full 0.999
_diffrn_reflns_point_group_measured_fraction_max 0.998
_diffrn_reflns_theta_full 25.242
_diffrn_reflns_theta_max 26.517
_diffrn_reflns_theta_min 2.346
_exptl_absorpt_coefficient_mu 4.681
_exptl_absorpt_correction_type multi-scan
_exptl_absorpt_process_details SADABS
_exptl_crystal_colour GREEN
_exptl_crystal_density_diffrn 1.838
_exptl_crystal_description BLOCK
_exptl_crystal_F_000 1116
_exptl_crystal_size_max 0.8
_exptl_crystal_size_mid 0.5
_exptl_crystal_size_min 0.2
_exptl_transmission_factor_max 0.392
_exptl_transmission_factor_min 0.075
_refine_diff_density_max 1.357
_refine_diff_density_min -1.165
_refine_diff_density_rms 0.073
_refine_ls_extinction_method none
_refine_ls_goodness_of_fit_ref 1.027
_refine_ls_hydrogen_treatment mixed
_refine_ls_matrix_type full
_refine_ls_number_parameters 266
_refine_ls_number_reflns 4215
_refine_ls_number_restraints 1
_refine_ls_restrained_S_all 1.027
_refine_ls_R_factor_all 0.0498
_refine_ls_R_factor_gt 0.0359
_refine_ls_shift/su_max 0.001
_refine_ls_shift/su_mean 0.000
_refine_ls_structure_factor_coef Fsqd
_refine_ls_weighting_details 'w=1/[\s^2^(Fo^2^)+(0.0323P)^2^+2.9702P] where P=(Fo^2^+2Fc^2^)/3'
_refine_ls_weighting_scheme calc
_refine_ls_wR_factor_gt 0.0820
_refine_ls_wR_factor_ref 0.0890
_reflns_Friedel_coverage 0.000
_reflns_number_gt 3407
_reflns_number_total 4215
_reflns_threshold_expression 'I > 2\s(I)'
_cod_data_source_file d0ce01534b2.cif
_cod_data_source_block shelx_CCDC1
_cod_depositor_comments
;
The following automatic conversions were performed:

data item '_exptl_absorpt_correction_type' value 'MULTI-SCAN' was
changed to 'multi-scan' in accordance with the
/home/data/users/saulius/crontab/automatic-downloads/current/RSC/lib/dictionaries/cif_core.dic
dictionary named 'cif_core.dic' version 2.4.2 last updated on
2011-04-26.

Automatic conversion script
Id: cif_fix_values 7556 2019-12-06 15:28:31Z antanas 
;
_cod_original_sg_symbol_H-M 'P 21/n'
_cod_database_code 7242344
_shelx_shelxl_version_number 2018/3
_shelx_space_group_comment
;
The symmetry employed for this shelxl refinement is uniquely defined
by the following loop, which should always be used as a source of
symmetry information in preference to the above space-group names.
They are only intended as comments.
;

loop_
_space_group_symop_operation_xyz
'x, y, z'
'-x+1/2, y+1/2, -z+1/2'
'-x, -y, -z'
'x-1/2, -y-1/2, z-1/2'

loop_
_atom_site_label
_atom_site_type_symbol
_atom_site_fract_x
_atom_site_fract_y
_atom_site_fract_z
_atom_site_U_iso_or_equiv
_atom_site_adp_type
_atom_site_occupancy
_atom_site_site_symmetry_order
_atom_site_calc_flag
_atom_site_refinement_flags_posn
_atom_site_refinement_flags_adp
_atom_site_refinement_flags_occupancy
_atom_site_disorder_assembly
_atom_site_disorder_group
Fe1 Fe 0.22022(4) 0.53838(5) 0.55701(3) 0.03265(12) Uani 1 1 d . . . . .
C1 C 0.1235(2) 0.4814(3) 0.68347(18) 0.0327(7) Uani 1 1 d . . . . .
C2 C 0.0977(3) 0.3748(4) 0.7293(2) 0.0406(8) Uani 1 1 d . . . . .
H2 H 0.086832 0.282866 0.709582 0.049 Uiso 1 1 calc R U . . .
C3 C 0.0878(3) 0.4026(4) 0.8028(2) 0.0436(8) Uani 1 1 d . . . . .
H3 H 0.069525 0.330142 0.831950 0.052 Uiso 1 1 calc R U . . .
C4 C 0.1053(3) 0.5390(4) 0.83359(19) 0.0410(8) Uani 1 1 d . . . . .
C5 C 0.1328(3) 0.6464(4) 0.7918(2) 0.0401(8) Uani 1 1 d . . . . .
H5 H 0.145283 0.736952 0.813280 0.048 Uiso 1 1 calc R U . . .
C6 C 0.1420(2) 0.6197(3) 0.71615(19) 0.0353(7) Uani 1 1 d . . . . .
C7 C 0.1545(3) 0.7393(3) 0.6686(2) 0.0384(7) Uani 1 1 d . . . . .
H7 H 0.146632 0.829728 0.686827 0.046 Uiso 1 1 calc R U . . .
C8 C 0.1617(3) 0.8487(4) 0.5501(2) 0.0433(8) Uani 1 1 d . . . . .
H8A H 0.231658 0.876780 0.544219 0.052 Uiso 1 1 calc R U . . .
H8B H 0.130870 0.928619 0.570258 0.052 Uiso 1 1 calc R U . . .
C9 C 0.0834(3) 0.7992(4) 0.4712(2) 0.0455(8) Uani 1 1 d . . . . .
H9A H 0.008936 0.797357 0.474148 0.055 Uiso 1 1 calc R U . . .
H9B H 0.085531 0.865293 0.429931 0.055 Uiso 1 1 calc R U . . .
C10 C 0.1739(3) 0.6553(4) 0.3926(2) 0.0489(9) Uani 1 1 d . . . . .
H10A H 0.136227 0.714843 0.347957 0.059 Uiso 1 1 calc R U . . .
H10B H 0.176169 0.559616 0.373224 0.059 Uiso 1 1 calc R U . . .
C11 C 0.2892(3) 0.7089(4) 0.4300(2) 0.0468(9) Uani 1 1 d . . . . .
H11A H 0.334002 0.686123 0.396460 0.056 Uiso 1 1 calc R U . . .
H11B H 0.288287 0.811043 0.435655 0.056 Uiso 1 1 calc R U . . .
C12 C 0.4405(3) 0.6439(4) 0.5367(2) 0.0399(8) Uani 1 1 d . . . . .
H12 H 0.479730 0.679627 0.504776 0.048 Uiso 1 1 calc R U . . .
C13 C 0.5032(3) 0.5948(3) 0.6142(2) 0.0364(7) Uani 1 1 d . . . . .
C14 C 0.6169(3) 0.6226(4) 0.6397(2) 0.0447(8) Uani 1 1 d . . . . .
H14 H 0.649062 0.666163 0.605441 0.054 Uiso 1 1 calc R U . . .
C15 C 0.6803(3) 0.5864(4) 0.7141(2) 0.0451(9) Uani 1 1 d . . . . .
C16 C 0.6338(3) 0.5195(4) 0.7652(2) 0.0493(9) Uani 1 1 d . . . . .
H16 H 0.677775 0.493272 0.815528 0.059 Uiso 1 1 calc R U . . .
C17 C 0.5231(3) 0.4917(4) 0.7421(2) 0.0465(9) Uani 1 1 d . . . . .
H17 H 0.493081 0.447337 0.777366 0.056 Uiso 1 1 calc R U . . .
C18 C 0.4538(3) 0.5286(3) 0.6662(2) 0.0371(7) Uani 1 1 d . . . . .
Br1 Br 0.08517(4) 0.57332(5) 0.93386(2) 0.06057(14) Uani 1 1 d . . . . .
Br2 Br 0.83234(3) 0.63072(6) 0.74913(3) 0.07131(17) Uani 1 1 d . . . . .
O2 O 0.34827(18) 0.5022(3) 0.64760(14) 0.0422(6) Uani 1 1 d . . . . .
O1 O 0.12412(18) 0.4512(2) 0.61099(13) 0.0362(5) Uani 1 1 d . . . . .
N1 N 0.1757(2) 0.7281(3) 0.60326(16) 0.0343(6) Uani 1 1 d . . . . .
N2 N 0.1139(2) 0.6565(3) 0.45126(17) 0.0407(7) Uani 1 1 d D . . . .
N3 N 0.3362(2) 0.6430(3) 0.50799(16) 0.0376(6) Uani 1 1 d . . . . .
N4 N 0.2157(3) 0.3714(3) 0.4879(2) 0.0598(9) Uani 1 1 d . . . . .
N5 N 0.1631(3) 0.2694(3) 0.46291(19) 0.0501(8) Uani 1 1 d . . . . .
N6 N 0.1178(4) 0.1676(5) 0.4378(3) 0.0934(15) Uani 1 1 d . . . . .
H2A H 0.056(2) 0.607(4) 0.434(2) 0.067(14) Uiso 1 1 d D . . . .

loop_
_atom_site_aniso_label
_atom_site_aniso_U_11
_atom_site_aniso_U_22
_atom_site_aniso_U_33
_atom_site_aniso_U_23
_atom_site_aniso_U_13
_atom_site_aniso_U_12
Fe1 0.0357(2) 0.0288(2) 0.0353(2) -0.00017(19) 0.01377(19) -0.00376(18)
C1 0.0268(14) 0.0351(17) 0.0348(17) 0.0012(14) 0.0074(12) -0.0011(12)
C2 0.0442(18) 0.0347(18) 0.0413(19) 0.0013(15) 0.0110(15) -0.0054(15)
C3 0.0461(19) 0.045(2) 0.0400(19) 0.0098(16) 0.0144(15) -0.0034(16)
C4 0.0391(17) 0.051(2) 0.0335(17) 0.0028(16) 0.0125(14) 0.0090(15)
C5 0.0425(18) 0.0391(19) 0.0392(18) -0.0029(15) 0.0134(15) 0.0057(15)
C6 0.0332(16) 0.0338(18) 0.0377(17) 0.0008(14) 0.0092(13) 0.0006(13)
C7 0.0437(18) 0.0278(17) 0.0452(19) -0.0040(15) 0.0160(15) -0.0008(14)
C8 0.053(2) 0.0294(18) 0.050(2) 0.0043(15) 0.0206(17) -0.0024(15)
C9 0.0413(18) 0.043(2) 0.050(2) 0.0122(17) 0.0104(16) 0.0028(15)
C10 0.061(2) 0.054(2) 0.0296(17) 0.0007(16) 0.0110(16) -0.0062(18)
C11 0.052(2) 0.053(2) 0.0388(19) 0.0097(17) 0.0178(16) -0.0028(17)
C12 0.0436(18) 0.0383(19) 0.0463(19) -0.0005(16) 0.0264(16) -0.0031(15)
C13 0.0368(16) 0.0333(17) 0.0434(19) -0.0040(14) 0.0190(14) 0.0010(13)
C14 0.0369(17) 0.052(2) 0.052(2) -0.0080(18) 0.0245(16) -0.0029(16)
C15 0.0316(17) 0.049(2) 0.055(2) -0.0155(18) 0.0140(16) -0.0029(15)
C16 0.047(2) 0.044(2) 0.050(2) -0.0022(18) 0.0042(17) 0.0024(16)
C17 0.051(2) 0.040(2) 0.048(2) 0.0094(17) 0.0145(17) 0.0000(16)
C18 0.0396(17) 0.0262(16) 0.0462(19) 0.0009(14) 0.0145(15) 0.0024(13)
Br1 0.0726(3) 0.0723(3) 0.0431(2) 0.0042(2) 0.02709(19) 0.0205(2)
Br2 0.0388(2) 0.1046(4) 0.0689(3) -0.0353(3) 0.01430(19) -0.0131(2)
O2 0.0338(12) 0.0454(14) 0.0477(14) 0.0127(11) 0.0129(10) -0.0021(10)
O1 0.0416(12) 0.0332(12) 0.0353(12) -0.0032(10) 0.0139(10) -0.0099(10)
N1 0.0359(13) 0.0273(14) 0.0392(15) 0.0015(12) 0.0110(11) -0.0031(11)
N2 0.0388(15) 0.0415(17) 0.0379(15) 0.0002(13) 0.0060(12) -0.0102(13)
N3 0.0413(15) 0.0386(16) 0.0379(15) 0.0027(12) 0.0195(12) -0.0019(12)
N4 0.089(3) 0.0384(18) 0.066(2) -0.0135(17) 0.044(2) -0.0129(18)
N5 0.063(2) 0.0412(19) 0.0547(19) -0.0055(16) 0.0305(16) -0.0038(16)
N6 0.108(3) 0.067(3) 0.117(4) -0.037(3) 0.050(3) -0.036(3)

loop_
_atom_type_symbol
_atom_type_description
_atom_type_scat_dispersion_real
_atom_type_scat_dispersion_imag
_atom_type_scat_source
C C 0.0033 0.0016 'International Tables Vol C Tables 4.2.6.8 and 6.1.1.4'
H H 0.0000 0.0000 'International Tables Vol C Tables 4.2.6.8 and 6.1.1.4'
N N 0.0061 0.0033 'International Tables Vol C Tables 4.2.6.8 and 6.1.1.4'
O O 0.0106 0.0060 'International Tables Vol C Tables 4.2.6.8 and 6.1.1.4'
Fe Fe 0.3463 0.8444 'International Tables Vol C Tables 4.2.6.8 and 6.1.1.4'
Br Br -0.2901 2.4595 'International Tables Vol C Tables 4.2.6.8 and 6.1.1.4'

loop_
_geom_angle_atom_site_label_1
_geom_angle_atom_site_label_2
_geom_angle_atom_site_label_3
_geom_angle
_geom_angle_site_symmetry_1
_geom_angle_site_symmetry_3
_geom_angle_publ_flag
O2 Fe1 O1 90.98(9) . . ?
O2 Fe1 N4 103.23(14) . . ?
O1 Fe1 N4 93.80(12) . . ?
O2 Fe1 N1 94.97(10) . . ?
O1 Fe1 N1 83.14(10) . . ?
N4 Fe1 N1 161.61(14) . . ?
O2 Fe1 N3 84.62(10) . . ?
O1 Fe1 N3 174.54(10) . . ?
N4 Fe1 N3 90.36(12) . . ?
N1 Fe1 N3 94.00(10) . . ?
O2 Fe1 N2 156.84(10) . . ?
O1 Fe1 N2 107.98(10) . . ?
N4 Fe1 N2 89.01(14) . . ?
N1 Fe1 N2 74.85(11) . . ?
N3 Fe1 N2 75.60(11) . . ?
O1 C1 C2 119.1(3) . . ?
O1 C1 C6 123.1(3) . . ?
C2 C1 C6 117.7(3) . . ?
C3 C2 C1 121.6(3) . . ?
C3 C2 H2 119.2 . . ?
C1 C2 H2 119.2 . . ?
C2 C3 C4 119.9(3) . . ?
C2 C3 H3 120.0 . . ?
C4 C3 H3 120.0 . . ?
C5 C4 C3 120.8(3) . . ?
C5 C4 Br1 121.0(3) . . ?
C3 C4 Br1 118.2(3) . . ?
C4 C5 C6 119.9(3) . . ?
C4 C5 H5 120.1 . . ?
C6 C5 H5 120.1 . . ?
C5 C6 C1 120.2(3) . . ?
C5 C6 C7 118.3(3) . . ?
C1 C6 C7 120.9(3) . . ?
N1 C7 C6 124.0(3) . . ?
N1 C7 H7 118.0 . . ?
C6 C7 H7 118.0 . . ?
N1 C8 C9 105.7(3) . . ?
N1 C8 H8A 110.6 . . ?
C9 C8 H8A 110.6 . . ?
N1 C8 H8B 110.6 . . ?
C9 C8 H8B 110.6 . . ?
H8A C8 H8B 108.7 . . ?
N2 C9 C8 110.7(3) . . ?
N2 C9 H9A 109.5 . . ?
C8 C9 H9A 109.5 . . ?
N2 C9 H9B 109.5 . . ?
C8 C9 H9B 109.5 . . ?
H9A C9 H9B 108.1 . . ?
N2 C10 C11 109.8(3) . . ?
N2 C10 H10A 109.7 . . ?
C11 C10 H10A 109.7 . . ?
N2 C10 H10B 109.7 . . ?
C11 C10 H10B 109.7 . . ?
H10A C10 H10B 108.2 . . ?
N3 C11 C10 109.5(3) . . ?
N3 C11 H11A 109.8 . . ?
C10 C11 H11A 109.8 . . ?
N3 C11 H11B 109.8 . . ?
C10 C11 H11B 109.8 . . ?
H11A C11 H11B 108.2 . . ?
N3 C12 C13 126.0(3) . . ?
N3 C12 H12 117.0 . . ?
C13 C12 H12 117.0 . . ?
C14 C13 C18 119.8(3) . . ?
C14 C13 C12 117.6(3) . . ?
C18 C13 C12 122.4(3) . . ?
C15 C14 C13 120.8(3) . . ?
C15 C14 H14 119.6 . . ?
C13 C14 H14 119.6 . . ?
C14 C15 C16 120.2(3) . . ?
C14 C15 Br2 120.3(3) . . ?
C16 C15 Br2 119.4(3) . . ?
C17 C16 C15 120.3(3) . . ?
C17 C16 H16 119.9 . . ?
C15 C16 H16 119.9 . . ?
C16 C17 C18 121.7(4) . . ?
C16 C17 H17 119.2 . . ?
C18 C17 H17 119.2 . . ?
O2 C18 C17 119.2(3) . . ?
O2 C18 C13 123.6(3) . . ?
C17 C18 C13 117.2(3) . . ?
C18 O2 Fe1 135.7(2) . . ?
C1 O1 Fe1 125.48(19) . . ?
C7 N1 C8 120.6(3) . . ?
C7 N1 Fe1 125.5(2) . . ?
C8 N1 Fe1 113.8(2) . . ?
C10 N2 C9 114.3(3) . . ?
C10 N2 Fe1 105.9(2) . . ?
C9 N2 Fe1 112.9(2) . . ?
C10 N2 H2A 110(3) . . ?
C9 N2 H2A 108(3) . . ?
Fe1 N2 H2A 105(3) . . ?
C12 N3 C11 116.7(3) . . ?
C12 N3 Fe1 127.0(2) . . ?
C11 N3 Fe1 116.0(2) . . ?
N5 N4 Fe1 141.6(3) . . ?
N6 N5 N4 175.9(4) . . ?

loop_
_geom_bond_atom_site_label_1
_geom_bond_atom_site_label_2
_geom_bond_distance
_geom_bond_site_symmetry_2
_geom_bond_publ_flag
Fe1 O2 1.939(2) . ?
Fe1 O1 1.959(2) . ?
Fe1 N4 1.988(3) . ?
Fe1 N1 2.121(3) . ?
Fe1 N3 2.177(3) . ?
Fe1 N2 2.246(3) . ?
C1 O1 1.321(4) . ?
C1 C2 1.397(5) . ?
C1 C6 1.419(5) . ?
C2 C3 1.377(5) . ?
C2 H2 0.9300 . ?
C3 C4 1.391(5) . ?
C3 H3 0.9300 . ?
C4 C5 1.364(5) . ?
C4 Br1 1.905(3) . ?
C5 C6 1.408(5) . ?
C5 H5 0.9300 . ?
C6 C7 1.448(5) . ?
C7 N1 1.275(4) . ?
C7 H7 0.9300 . ?
C8 N1 1.454(4) . ?
C8 C9 1.522(5) . ?
C8 H8A 0.9700 . ?
C8 H8B 0.9700 . ?
C9 N2 1.476(5) . ?
C9 H9A 0.9700 . ?
C9 H9B 0.9700 . ?
C10 N2 1.474(5) . ?
C10 C11 1.506(5) . ?
C10 H10A 0.9700 . ?
C10 H10B 0.9700 . ?
C11 N3 1.467(4) . ?
C11 H11A 0.9700 . ?
C11 H11B 0.9700 . ?
C12 N3 1.272(4) . ?
C12 C13 1.438(5) . ?
C12 H12 0.9300 . ?
C13 C14 1.408(4) . ?
C13 C18 1.416(5) . ?
C14 C15 1.364(5) . ?
C14 H14 0.9300 . ?
C15 C16 1.382(6) . ?
C15 Br2 1.897(3) . ?
C16 C17 1.373(5) . ?
C16 H16 0.9300 . ?
C17 C18 1.410(5) . ?
C17 H17 0.9300 . ?
C18 O2 1.311(4) . ?
N2 H2A 0.848(19) . ?
N4 N5 1.180(4) . ?
N5 N6 1.140(5) . ?

loop_
_geom_torsion_atom_site_label_1
_geom_torsion_atom_site_label_2
_geom_torsion_atom_site_label_3
_geom_torsion_atom_site_label_4
_geom_torsion
_geom_torsion_site_symmetry_1
_geom_torsion_site_symmetry_2
_geom_torsion_site_symmetry_3
_geom_torsion_site_symmetry_4
_geom_torsion_publ_flag
O1 C1 C2 C3 -175.1(3) . . . . ?
C6 C1 C2 C3 1.4(5) . . . . ?
C1 C2 C3 C4 -0.9(5) . . . . ?
C2 C3 C4 C5 -0.3(5) . . . . ?
C2 C3 C4 Br1 177.6(3) . . . . ?
C3 C4 C5 C6 0.9(5) . . . . ?
Br1 C4 C5 C6 -177.0(2) . . . . ?
C4 C5 C6 C1 -0.3(5) . . . . ?
C4 C5 C6 C7 170.7(3) . . . . ?
O1 C1 C6 C5 175.6(3) . . . . ?
C2 C1 C6 C5 -0.8(4) . . . . ?
O1 C1 C6 C7 4.8(5) . . . . ?
C2 C1 C6 C7 -171.6(3) . . . . ?
C5 C6 C7 N1 172.0(3) . . . . ?
C1 C6 C7 N1 -17.1(5) . . . . ?
N1 C8 C9 N2 -44.5(4) . . . . ?
N2 C10 C11 N3 45.1(4) . . . . ?
N3 C12 C13 C14 -171.2(3) . . . . ?
N3 C12 C13 C18 4.7(6) . . . . ?
C18 C13 C14 C15 0.1(5) . . . . ?
C12 C13 C14 C15 176.2(3) . . . . ?
C13 C14 C15 C16 1.1(6) . . . . ?
C13 C14 C15 Br2 -177.7(3) . . . . ?
C14 C15 C16 C17 -1.4(6) . . . . ?
Br2 C15 C16 C17 177.4(3) . . . . ?
C15 C16 C17 C18 0.5(6) . . . . ?
C16 C17 C18 O2 -178.7(3) . . . . ?
C16 C17 C18 C13 0.6(5) . . . . ?
C14 C13 C18 O2 178.3(3) . . . . ?
C12 C13 C18 O2 2.4(5) . . . . ?
C14 C13 C18 C17 -0.9(5) . . . . ?
C12 C13 C18 C17 -176.8(3) . . . . ?
C17 C18 O2 Fe1 176.3(3) . . . . ?
C13 C18 O2 Fe1 -2.9(5) . . . . ?
C2 C1 O1 Fe1 -148.0(2) . . . . ?
C6 C1 O1 Fe1 35.7(4) . . . . ?
C6 C7 N1 C8 165.5(3) . . . . ?
C6 C7 N1 Fe1 -9.4(5) . . . . ?
C9 C8 N1 C7 -123.8(3) . . . . ?
C9 C8 N1 Fe1 51.7(3) . . . . ?
C11 C10 N2 C9 72.6(4) . . . . ?
C11 C10 N2 Fe1 -52.4(3) . . . . ?
C8 C9 N2 C10 -101.5(3) . . . . ?
C8 C9 N2 Fe1 19.7(3) . . . . ?
C13 C12 N3 C11 175.3(3) . . . . ?
C13 C12 N3 Fe1 -10.5(5) . . . . ?
C10 C11 N3 C12 160.1(3) . . . . ?
C10 C11 N3 Fe1 -14.8(4) . . . . ?
